data_2221674
loop_
_publ_author_name
'He, Xiao'
'Qu, Gui-Rong'
'Deng, Dongsheng'
'Ji, Baoming'

_publ_section_title
;
 Dimethyl 6,6'-dicyano-2,2'-bipyridine-3,3'-dicarboxylate
;
_journal_coeditor_code GK2200
_journal_issue 5
_journal_name_full 'Acta Crystallographica Section E'
_journal_page_first o985
_journal_paper_doi 10.1107/S1600536809012446
_journal_volume 65
_journal_year 2009
_chemical_formula_moiety 'C16 H10 N4 O4'
_chemical_formula_sum 'C16 H10 N4 O4'
_chemical_formula_weight 322.28
_chemical_name_systematic
;
 ?
;
_space_group_IT_number 2
_symmetry_cell_setting triclinic
_symmetry_space_group_name_Hall '-P 1'
_symmetry_space_group_name_H-M 'P -1'
_atom_sites_solution_hydrogens geom
_atom_sites_solution_primary direct
_atom_sites_solution_secondary difmap
_audit_creation_method SHELXL-97
_cell_angle_alpha 109.148(4)
_cell_angle_beta 106.091(3)
_cell_angle_gamma 100.404(5)
_cell_formula_units_Z 2
_cell_length_a 8.201(3)
_cell_length_b 10.302(6)
_cell_length_c 10.768(3)
_cell_measurement_reflns_used 2697
_cell_measurement_temperature 296(2)
_cell_measurement_theta_max 25.50
_cell_measurement_theta_min 2.38
_cell_volume 787.9(6)
_computing_cell_refinement 'SAINT (Bruker, 2004)'
_computing_data_collection 'APEX2 (Bruker, 2004)'
_computing_data_reduction 'SAINT (Bruker, 2004'
_computing_molecular_graphics 'SHELXTL (Sheldrick, 2008) and DIAMOND (Brandenburg, 2006)'
_computing_publication_material 'SHELXTL (Sheldrick, 2008) and PLATON (Spek, 2009)'
_computing_structure_refinement 'SHELXS97 (Sheldrick, 2008)'
_computing_structure_solution 'SHELXS97 (Sheldrick, 2008)'
_diffrn_ambient_temperature 296(2)
_diffrn_detector_area_resol_mean 0
_diffrn_measured_fraction_theta_full 0.970
_diffrn_measured_fraction_theta_max 0.970
_diffrn_measurement_device_type 'Bruker APEXII CCD'
_diffrn_measurement_method 'phi and omega scans'
_diffrn_radiation_monochromator graphite
_diffrn_radiation_source 'fine-focus sealed tube'
_diffrn_radiation_type MoK\a
_diffrn_radiation_wavelength 0.71073
_diffrn_reflns_av_R_equivalents 0.0138
_diffrn_reflns_av_sigmaI/netI 0.0189
_diffrn_reflns_limit_h_max 9
_diffrn_reflns_limit_h_min -9
_diffrn_reflns_limit_k_max 12
_diffrn_reflns_limit_k_min -12
_diffrn_reflns_limit_l_max 12
_diffrn_reflns_limit_l_min -13
_diffrn_reflns_number 5613
_diffrn_reflns_theta_full 25.50
_diffrn_reflns_theta_max 25.50
_diffrn_reflns_theta_min 2.38
_diffrn_standards_decay_% 0
_diffrn_standards_interval_count 0
_diffrn_standards_interval_time 0
_diffrn_standards_number 0
_exptl_absorpt_coefficient_mu 0.101
_exptl_absorpt_correction_T_max 0.9597
_exptl_absorpt_correction_T_min 0.9521
_exptl_absorpt_correction_type multi-scan
_exptl_absorpt_process_details '(SADABS; Sheldrick, 1996)'
_exptl_crystal_colour yellow
_exptl_crystal_density_diffrn 1.358
_exptl_crystal_density_method 'not measured'
_exptl_crystal_description block
_exptl_crystal_F_000 332
_exptl_crystal_size_max 0.49
_exptl_crystal_size_mid 0.45
_exptl_crystal_size_min 0.41
_refine_diff_density_max 0.153
_refine_diff_density_min -0.115
_refine_ls_extinction_coef 0.044(4)
_refine_ls_extinction_expression Fc^*^=kFc[1+0.001xFc^2^\l^3^/sin(2\q)]^-1/4^
_refine_ls_extinction_method SHELXL
_refine_ls_goodness_of_fit_ref 1.045
_refine_ls_hydrogen_treatment constr
_refine_ls_matrix_type full
_refine_ls_number_parameters 218
_refine_ls_number_reflns 2845
_refine_ls_number_restraints 0
_refine_ls_restrained_S_all 1.045
_refine_ls_R_factor_all 0.0405
_refine_ls_R_factor_gt 0.0335
_refine_ls_shift/su_max 0.000
_refine_ls_shift/su_mean 0.000
_refine_ls_structure_factor_coef Fsqd
_refine_ls_weighting_details 'calc w=1/[\s^2^(Fo^2^)+(0.0434P)^2^+0.1400P] where P=(Fo^2^+2Fc^2^)/3'
_refine_ls_weighting_scheme calc
_refine_ls_wR_factor_gt 0.0884
_refine_ls_wR_factor_ref 0.0942
_reflns_number_gt 2391
_reflns_number_total 2845
_reflns_threshold_expression I>2\s(I)
_cod_data_source_file gk2200.cif
_cod_data_source_block I
_cod_depositor_comments
;
The following automatic conversions were performed:
'_symmetry_cell_setting' value 'Triclinic' changed to 'triclinic'
according to '/home/saulius/struct/CIF-dictionaries/cif_core.dic'
dictionary named 'cif_core.dic' version 2.4.1 from 2010-06-29.

Automatic conversion script
Id: cif_fix_enum 1527 2010-12-29 10:47:43Z saulius 

The following automatic conversions were performed:

'_symmetry_cell_setting' value 'Triclinic' changed to 'triclinic'
according to /home/saulius/struct/CIF-dictionaries/cif_core.dic
dictionary named 'cif_core.dic' version 2.4.1 from 2010-06-29.

Automatic conversion script
Id: cif_fix_values 1715 2011-07-08 13:25:40Z adriana 
;
_cod_database_code 2221674
_cod_database_fobs_code 2221674

loop_
_symmetry_equiv_pos_as_xyz
'x, y, z'
'-x, -y, -z'

loop_
_atom_site_type_symbol
_atom_site_label
_atom_site_fract_x
_atom_site_fract_y
_atom_site_fract_z
_atom_site_U_iso_or_equiv
_atom_site_adp_type
_atom_site_calc_flag
_atom_site_refinement_flags
_atom_site_occupancy
_atom_site_disorder_assembly
_atom_site_disorder_group
N N1 0.24082(14) 0.31796(12) 0.50125(12) 0.0430(3) Uani d . 1 . .
N N2 0.10699(15) -0.04177(12) 0.29318(12) 0.0441(3) Uani d . 1 . .
N N3 0.2207(3) 0.64855(17) 0.68504(19) 0.0880(5) Uani d . 1 . .
N N4 -0.1464(3) -0.37966(17) 0.06250(18) 0.0918(6) Uani d . 1 . .
O O1 0.21123(14) 0.07920(12) 0.04429(10) 0.0584(3) Uani d . 1 . .
O O3 0.39330(14) 0.18868(11) 0.78250(10) 0.0537(3) Uani d . 1 . .
O O4 0.55513(13) 0.24358(11) 0.65966(11) 0.0589(3) Uani d . 1 . .
O O2 0.41072(15) 0.03548(12) 0.20273(11) 0.0611(3) Uani d . 1 . .
C C2 0.28278(17) 0.22264(15) 0.28064(14) 0.0425(3) Uani d . 1 . .
C C1 0.25460(16) 0.20947(14) 0.39931(14) 0.0392(3) Uani d . 1 . .
C C12 0.30974(18) 0.10132(15) 0.17406(14) 0.0448(3) Uani d . 1 . .
C C3 0.2918(2) 0.35319(16) 0.26803(16) 0.0520(4) Uani d . 1 . .
H H3A 0.3070 0.3642 0.1892 0.062 Uiso calc R 1 . .
C C4 0.2783(2) 0.46654(16) 0.37267(17) 0.0534(4) Uani d . 1 . .
H H4A 0.2850 0.5553 0.3668 0.064 Uiso calc R 1 . .
C C5 0.25452(18) 0.44348(14) 0.48638(16) 0.0461(3) Uani d . 1 . .
C C11 0.2373(2) 0.55804(17) 0.59939(19) 0.0585(4) Uani d . 1 . .
C C15 0.2181(3) -0.0415(2) -0.06874(17) 0.0693(5) Uani d . 1 . .
H H15A 0.1425 -0.0479 -0.1578 0.104 Uiso calc R 1 . .
H H15B 0.1782 -0.1288 -0.0572 0.104 Uiso calc R 1 . .
H H15C 0.3381 -0.0277 -0.0661 0.104 Uiso calc R 1 . .
C C9 0.10581(18) -0.19269(14) 0.42201(15) 0.0448(3) Uani d . 1 . .
H H9A 0.0618 -0.2823 0.4223 0.054 Uiso calc R 1 . .
C C7 0.28339(16) 0.05361(13) 0.54006(13) 0.0379(3) Uani d . 1 . .
C C6 0.21790(16) 0.06783(13) 0.41195(14) 0.0382(3) Uani d . 1 . .
C C8 0.22261(18) -0.07911(14) 0.54392(15) 0.0432(3) Uani d . 1 . .
H H8A 0.2603 -0.0914 0.6280 0.052 Uiso calc R 1 . .
C C10 0.05610(17) -0.16976(14) 0.29983(14) 0.0436(3) Uani d . 1 . .
C C14 0.42572(18) 0.17362(14) 0.66546(14) 0.0416(3) Uani d . 1 . .
C C13 -0.0581(2) -0.28668(17) 0.16696(18) 0.0595(4) Uani d . 1 . .
C C16 0.5312(3) 0.2948(2) 0.91195(18) 0.0781(6) Uani d . 1 . .
H H16D 0.4957 0.2978 0.9904 0.117 Uiso calc R 1 . .
H H16A 0.5497 0.3878 0.9077 0.117 Uiso calc R 1 . .
H H16B 0.6398 0.2692 0.9235 0.117 Uiso calc R 1 . .

loop_
_atom_site_aniso_label
_atom_site_aniso_U_11
_atom_site_aniso_U_22
_atom_site_aniso_U_33
_atom_site_aniso_U_12
_atom_site_aniso_U_13
_atom_site_aniso_U_23
N1 0.0426(6) 0.0382(6) 0.0467(7) 0.0097(5) 0.0153(5) 0.0172(5)
N2 0.0445(6) 0.0400(6) 0.0427(7) 0.0101(5) 0.0113(5) 0.0153(5)
N3 0.1169(15) 0.0572(10) 0.0928(13) 0.0325(10) 0.0510(11) 0.0193(9)
N4 0.0980(13) 0.0583(10) 0.0702(11) 0.0005(9) 0.0005(10) 0.0035(9)
O1 0.0661(7) 0.0712(7) 0.0413(6) 0.0318(6) 0.0166(5) 0.0232(5)
O3 0.0612(6) 0.0478(6) 0.0391(5) 0.0067(5) 0.0151(5) 0.0092(5)
O4 0.0460(6) 0.0583(7) 0.0626(7) 0.0006(5) 0.0143(5) 0.0246(6)
O2 0.0594(7) 0.0714(7) 0.0530(6) 0.0332(6) 0.0153(5) 0.0225(6)
C2 0.0385(7) 0.0450(8) 0.0438(8) 0.0108(6) 0.0120(6) 0.0209(6)
C1 0.0361(7) 0.0385(7) 0.0406(7) 0.0093(5) 0.0106(5) 0.0167(6)
C12 0.0417(7) 0.0506(8) 0.0437(8) 0.0114(6) 0.0155(6) 0.0220(7)
C3 0.0543(9) 0.0559(9) 0.0567(9) 0.0159(7) 0.0229(7) 0.0335(8)
C4 0.0556(9) 0.0434(8) 0.0701(10) 0.0160(7) 0.0239(8) 0.0317(8)
C5 0.0422(7) 0.0380(7) 0.0571(9) 0.0109(6) 0.0168(6) 0.0191(7)
C11 0.0652(10) 0.0415(9) 0.0706(11) 0.0165(7) 0.0269(8) 0.0225(8)
C15 0.0746(11) 0.0858(13) 0.0416(9) 0.0346(10) 0.0174(8) 0.0161(9)
C9 0.0437(7) 0.0360(7) 0.0567(9) 0.0096(6) 0.0208(6) 0.0200(7)
C7 0.0376(7) 0.0376(7) 0.0402(7) 0.0117(5) 0.0162(6) 0.0158(6)
C6 0.0380(7) 0.0369(7) 0.0406(7) 0.0111(5) 0.0149(6) 0.0159(6)
C8 0.0467(7) 0.0426(8) 0.0448(8) 0.0132(6) 0.0183(6) 0.0216(6)
C10 0.0396(7) 0.0370(7) 0.0463(8) 0.0083(6) 0.0119(6) 0.0118(6)
C14 0.0433(7) 0.0370(7) 0.0442(8) 0.0128(6) 0.0135(6) 0.0175(6)
C13 0.0613(10) 0.0434(9) 0.0568(10) 0.0070(7) 0.0098(8) 0.0136(8)
C16 0.0843(13) 0.0666(11) 0.0445(10) 0.0064(10) 0.0046(9) -0.0007(9)

loop_
_atom_type_symbol
_atom_type_description
_atom_type_scat_dispersion_real
_atom_type_scat_dispersion_imag
_atom_type_scat_source
C C 0.0033 0.0016 'International Tables Vol C Tables 4.2.6.8 and 6.1.1.4'
H H 0.0000 0.0000 'International Tables Vol C Tables 4.2.6.8 and 6.1.1.4'
N N 0.0061 0.0033 'International Tables Vol C Tables 4.2.6.8 and 6.1.1.4'
O O 0.0106 0.0060 'International Tables Vol C Tables 4.2.6.8 and 6.1.1.4'

loop_
_geom_angle_atom_site_label_1
_geom_angle_atom_site_label_2
_geom_angle_atom_site_label_3
_geom_angle_site_symmetry_1
_geom_angle_site_symmetry_3
_geom_angle
_geom_angle_publ_flag
C1 N1 C5 . . 117.06(12) ?
C6 N2 C10 . . 117.28(12) ?
C12 O1 C15 . . 116.20(12) ?
C14 O3 C16 . . 115.67(13) ?
C3 C2 C1 . . 118.21(13) ?
C3 C2 C12 . . 120.91(12) ?
C1 C2 C12 . . 120.83(12) ?
N1 C1 C2 . . 122.74(12) ?
N1 C1 C6 . . 115.11(11) ?
C2 C1 C6 . . 121.83(12) ?
O2 C12 O1 . . 124.85(14) ?
O2 C12 C2 . . 124.19(13) ?
O1 C12 C2 . . 110.93(12) ?
C4 C3 C2 . . 119.75(13) ?
C4 C3 H3A . . 120.1 ?
C2 C3 H3A . . 120.1 ?
C3 C4 C5 . . 117.53(13) ?
C3 C4 H4A . . 121.2 ?
C5 C4 H4A . . 121.2 ?
N1 C5 C4 . . 124.68(13) ?
N1 C5 C11 . . 115.08(13) ?
C4 C5 C11 . . 120.23(13) ?
N3 C11 C5 . . 178.05(19) ?
O1 C15 H15A . . 109.5 ?
O1 C15 H15B . . 109.5 ?
H15A C15 H15B . . 109.5 ?
O1 C15 H15C . . 109.5 ?
H15A C15 H15C . . 109.5 ?
H15B C15 H15C . . 109.5 ?
C10 C9 C8 . . 118.15(12) ?
C10 C9 H9A . . 120.9 ?
C8 C9 H9A . . 120.9 ?
C8 C7 C6 . . 118.08(12) ?
C8 C7 C14 . . 120.67(12) ?
C6 C7 C14 . . 121.05(11) ?
N2 C6 C7 . . 122.92(12) ?
N2 C6 C1 . . 114.08(11) ?
C7 C6 C1 . . 122.83(12) ?
C9 C8 C7 . . 119.38(13) ?
C9 C8 H8A . . 120.3 ?
C7 C8 H8A . . 120.3 ?
N2 C10 C9 . . 124.06(12) ?
N2 C10 C13 . . 115.18(13) ?
C9 C10 C13 . . 120.76(13) ?
O4 C14 O3 . . 125.10(13) ?
O4 C14 C7 . . 123.42(13) ?
O3 C14 C7 . . 111.43(11) ?
N4 C13 C10 . . 179.1(2) ?
O3 C16 H16D . . 109.5 ?
O3 C16 H16A . . 109.5 ?
H16D C16 H16A . . 109.5 ?
O3 C16 H16B . . 109.5 ?
H16D C16 H16B . . 109.5 ?
H16A C16 H16B . . 109.5 ?

loop_
_geom_bond_atom_site_label_1
_geom_bond_atom_site_label_2
_geom_bond_site_symmetry_2
_geom_bond_distance
_geom_bond_publ_flag
N1 C1 . 1.3328(17) ?
N1 C5 . 1.3430(18) ?
N2 C6 . 1.3322(17) ?
N2 C10 . 1.3406(18) ?
N3 C11 . 1.136(2) ?
N4 C13 . 1.139(2) ?
O1 C12 . 1.3252(17) ?
O1 C15 . 1.4495(19) ?
O3 C14 . 1.3249(17) ?
O3 C16 . 1.4483(19) ?
O4 C14 . 1.1999(16) ?
O2 C12 . 1.1997(17) ?
C2 C3 . 1.386(2) ?
C2 C1 . 1.4038(19) ?
C2 C12 . 1.492(2) ?
C1 C6 . 1.4942(19) ?
C3 C4 . 1.378(2) ?
C3 H3A . 0.9300 ?
C4 C5 . 1.378(2) ?
C4 H4A . 0.9300 ?
C5 C11 . 1.451(2) ?
C15 H15A . 0.9600 ?
C15 H15B . 0.9600 ?
C15 H15C . 0.9600 ?
C9 C10 . 1.376(2) ?
C9 C8 . 1.3786(19) ?
C9 H9A . 0.9300 ?
C7 C8 . 1.3864(19) ?
C7 C6 . 1.4011(18) ?
C7 C14 . 1.4913(19) ?
C8 H8A . 0.9300 ?
C10 C13 . 1.447(2) ?
C16 H16D . 0.9600 ?
C16 H16A . 0.9600 ?
C16 H16B . 0.9600 ?

loop_
_geom_hbond_atom_site_label_D
_geom_hbond_atom_site_label_H
_geom_hbond_atom_site_label_A
_geom_hbond_site_symmetry_A
_geom_hbond_distance_DH
_geom_hbond_distance_HA
_geom_hbond_distance_DA
_geom_hbond_angle_DHA
C4 H4A O4 2_666 0.93 2.39 3.222(3) 149

loop_
_geom_torsion_atom_site_label_1
_geom_torsion_atom_site_label_2
_geom_torsion_atom_site_label_3
_geom_torsion_atom_site_label_4
_geom_torsion_site_symmetry_1
_geom_torsion_site_symmetry_2
_geom_torsion_site_symmetry_3
_geom_torsion_site_symmetry_4
_geom_torsion
_geom_torsion_publ_flag
C5 N1 C1 C2 . . . . 0.20(19) ?
C5 N1 C1 C6 . . . . -173.30(11) ?
C3 C2 C1 N1 . . . . -1.7(2) ?
C12 C2 C1 N1 . . . . 175.79(12) ?
C3 C2 C1 C6 . . . . 171.35(12) ?
C12 C2 C1 C6 . . . . -11.14(19) ?
C15 O1 C12 O2 . . . . 5.1(2) ?
C15 O1 C12 C2 . . . . -176.63(12) ?
C3 C2 C12 O2 . . . . 129.19(16) ?
C1 C2 C12 O2 . . . . -48.3(2) ?
C3 C2 C12 O1 . . . . -49.07(17) ?
C1 C2 C12 O1 . . . . 133.48(13) ?
C1 C2 C3 C4 . . . . 1.8(2) ?
C12 C2 C3 C4 . . . . -175.66(13) ?
C2 C3 C4 C5 . . . . -0.5(2) ?
C1 N1 C5 C4 . . . . 1.3(2) ?
C1 N1 C5 C11 . . . . 179.56(13) ?
C3 C4 C5 N1 . . . . -1.1(2) ?
C3 C4 C5 C11 . . . . -179.31(14) ?
C10 N2 C6 C7 . . . . 0.86(19) ?
C10 N2 C6 C1 . . . . -174.43(11) ?
C8 C7 C6 N2 . . . . -3.22(19) ?
C14 C7 C6 N2 . . . . 171.65(12) ?
C8 C7 C6 C1 . . . . 171.66(11) ?
C14 C7 C6 C1 . . . . -13.47(18) ?
N1 C1 C6 N2 . . . . 132.04(13) ?
C2 C1 C6 N2 . . . . -41.53(17) ?
N1 C1 C6 C7 . . . . -43.25(17) ?
C2 C1 C6 C7 . . . . 143.18(13) ?
C10 C9 C8 C7 . . . . 0.99(19) ?
C6 C7 C8 C9 . . . . 2.17(19) ?
C14 C7 C8 C9 . . . . -172.72(12) ?
C6 N2 C10 C9 . . . . 2.6(2) ?
C6 N2 C10 C13 . . . . -177.41(12) ?
C8 C9 C10 N2 . . . . -3.6(2) ?
C8 C9 C10 C13 . . . . 176.48(13) ?
C16 O3 C14 O4 . . . . -2.7(2) ?
C16 O3 C14 C7 . . . . 175.13(13) ?
C8 C7 C14 O4 . . . . 130.87(15) ?
C6 C7 C14 O4 . . . . -43.86(19) ?
C8 C7 C14 O3 . . . . -46.97(16) ?
C6 C7 C14 O3 . . . . 138.30(12) ?

loop_
_cod_related_entry_id
_cod_related_entry_database
_cod_related_entry_code
1 ChemSpider 24742111
